data_1008552
loop_
_publ_author_name
'Protas, J'
'Menaert, B'
'Marnier, G'
'Boulanger, B'

_publ_section_title 'Structure cristalline de Cs~2~TiO(P~2~O~7~)'
_journal_coden_ASTM ACSCEE
_journal_name_full 'Acta Crystallographica C (39,1983-)'
_journal_page_first 698
_journal_page_last 701
_journal_volume 47
_journal_year 1991
_chemical_formula_structural 'Cs2 (Ti O) (P2 O7)'
_chemical_formula_sum 'Cs2 O8 P2 Ti'
_chemical_name_systematic 'Dicaesium oxotitanium diphosphate'
_space_group_IT_number 19
_symmetry_cell_setting orthorhombic
_symmetry_Int_Tables_number 19
_symmetry_space_group_name_Hall 'P 2ac 2ab'
_symmetry_space_group_name_H-M 'P 21 21 21'
_cell_angle_alpha 90
_cell_angle_beta 90
_cell_angle_gamma 90
_cell_formula_units_Z 4
_cell_length_a 7.275(2)
_cell_length_b 9.452(1)
_cell_length_c 13.569(2)
_cell_volume 933.0
_exptl_crystal_density_meas 3.65(4)
_refine_ls_R_factor_all 0.026
_cod_database_code 1008552

loop_
_symmetry_equiv_pos_as_xyz
x,y,z
1/2-x,-y,1/2+z
1/2+x,1/2-y,-z
-x,1/2+y,1/2-z

loop_
_atom_site_label
_atom_site_type_symbol
_atom_site_symmetry_multiplicity
_atom_site_Wyckoff_symbol
_atom_site_fract_x
_atom_site_fract_y
_atom_site_fract_z
_atom_site_occupancy
_atom_site_attached_hydrogens
_atom_site_calc_flag
Cs1 Cs1+ 4 a 0.23640(4) 0.66159(3) 0.59974(2) 1. 0 d
Cs2 Cs1+ 4 a 0.73127(6) 0.38547(4) 0.58795(3) 1. 0 d
Ti1 Ti4+ 4 a 0.7527(1) 0.25361(6) 0.29811(5) 1. 0 d
P1 P5+ 4 a 0.5714(1) 0.00451(9) 0.15922(8) 1. 0 d
P2 P5+ 4 a 0.4752(1) 0.4751(1) 0.84545(8) 1. 0 d
O1 O2- 4 a 0.5326(4) 0.3717(3) 0.3105(3) 1. 0 d
O2 O2- 4 a 0.4839(5) 0.5715(5) 0.4346(3) 1. 0 d
O3 O2- 4 a 0.5785(4) 0.1060(3) 0.2487(3) 1. 0 d
O4 O2- 4 a 0.2802(4) 0.5599(3) 0.8471(2) 1. 0 d
O5 O2- 4 a 0.5400(4) 0.4482(4) 0.9468(3) 1. 0 d
O6 O2- 4 a 0.1976(5) 0.6951(3) 0.0909(2) 1. 0 d
O7 O2- 4 a 0.5977(4) 0.5728(3) 0.7819(2) 1. 0 d
O8 O2- 4 a 0.4396(3) 0.3382(3) 0.7870(3) 1. 0 d

loop_
_atom_type_symbol
_atom_type_oxidation_number
Cs1+ 1.000
Ti4+ 4.000
P5+ 5.000
O2- -2.000
